data_1569255
loop_
_publ_author_name
'Jin, Li'
'Zhang, Guoqiang'
'Yang, Xiaoqin'
'Song, Jinyi'
'Wang, Jin'
'Liao, Qian'

_publ_section_title
;
 A synthetic cycle for iminophosphorane synthesis involving direct
 intermolecular N&#xe001;P bond formation on N<sub>2</sub>-derived
 molybdenum nitride.
;
_journal_issue 51
_journal_name_full 'Chemical communications (Cambridge, England)'
_journal_page_first 7955
_journal_page_last 7958
_journal_paper_doi 10.1039/d3cc01925j
_journal_volume 59
_journal_year 2023
_chemical_formula_moiety C26H44MoIN3P3,I
_chemical_formula_sum 'C26 H44 I2 Mo N3 P3'
_chemical_formula_weight 841.29
_chemical_properties_physical Air-sensitive,Moisture-sensitive
_space_group_crystal_system monoclinic
_space_group_IT_number 14
_space_group_name_Hall '-P 2ybc'
_space_group_name_H-M_alt 'P 1 21/c 1'
_atom_sites_solution_hydrogens geom
_audit_creation_method SHELXL-2014/7
_audit_update_record
;
2023-04-11 deposited with the CCDC.	2023-05-30 downloaded from the CCDC.
;
_cell_angle_alpha 90
_cell_angle_beta 105.891(2)
_cell_angle_gamma 90
_cell_formula_units_Z 4
_cell_length_a 17.0447(19)
_cell_length_b 12.5657(13)
_cell_length_c 16.0127(17)
_cell_measurement_reflns_used 1917
_cell_measurement_temperature 120(2)
_cell_measurement_theta_max 24.23
_cell_measurement_theta_min 2.48
_cell_volume 3298.5(6)
_computing_cell_refinement 'Bruker SAINT'
_computing_data_collection 'Bruker APEX2'
_computing_data_reduction 'Bruker SAINT'
_computing_molecular_graphics 'Bruker SHELXTL'
_computing_publication_material 'Bruker SHELXTL'
_computing_structure_refinement 'SHELXL-2014/7 (Sheldrick, 2014)'
_computing_structure_solution 'SHELXS-97 (Sheldrick 2008)'
_diffrn_ambient_temperature 120(2)
_diffrn_measured_fraction_theta_full 0.996
_diffrn_measured_fraction_theta_max 0.996
_diffrn_measurement_device_type 'Bruker APEX-II CCD'
_diffrn_measurement_method '\f and \w scans'
_diffrn_radiation_type MoK\a
_diffrn_radiation_wavelength 0.71073
_diffrn_reflns_av_R_equivalents 0.0991
_diffrn_reflns_av_unetI/netI 0.0733
_diffrn_reflns_Laue_measured_fraction_full 0.996
_diffrn_reflns_Laue_measured_fraction_max 0.996
_diffrn_reflns_limit_h_max 19
_diffrn_reflns_limit_h_min -19
_diffrn_reflns_limit_k_max 14
_diffrn_reflns_limit_k_min -14
_diffrn_reflns_limit_l_max 18
_diffrn_reflns_limit_l_min -18
_diffrn_reflns_number 25483
_diffrn_reflns_point_group_measured_fraction_full 0.996
_diffrn_reflns_point_group_measured_fraction_max 0.996
_diffrn_reflns_theta_full 24.414
_diffrn_reflns_theta_max 24.414
_diffrn_reflns_theta_min 2.240
_exptl_absorpt_coefficient_mu 2.434
_exptl_absorpt_correction_T_max 0.7451
_exptl_absorpt_correction_T_min 0.4917
_exptl_absorpt_correction_type multi-scan
_exptl_absorpt_process_details 'SADABS; Bruker, 2000'
_exptl_crystal_colour orange
_exptl_crystal_density_diffrn 1.694
_exptl_crystal_description plate
_exptl_crystal_F_000 1656
_exptl_crystal_recrystallization_method 'Re-crystallisation from solvent: dichloromethane, hexane'
_exptl_crystal_size_max 0.166
_exptl_crystal_size_mid 0.097
_exptl_crystal_size_min 0.036
_refine_diff_density_max 0.799
_refine_diff_density_min -0.892
_refine_diff_density_rms 0.179
_refine_ls_extinction_method none
_refine_ls_goodness_of_fit_ref 1.013
_refine_ls_hydrogen_treatment constr
_refine_ls_matrix_type full
_refine_ls_number_parameters 316
_refine_ls_number_reflns 5427
_refine_ls_number_restraints 0
_refine_ls_restrained_S_all 1.013
_refine_ls_R_factor_all 0.0745
_refine_ls_R_factor_gt 0.0508
_refine_ls_shift/su_max 0.001
_refine_ls_shift/su_mean 0.000
_refine_ls_structure_factor_coef Fsqd
_refine_ls_weighting_details 'w=1/[\s^2^(Fo^2^)+(0.0491P)^2^+18.2406P] where P=(Fo^2^+2Fc^2^)/3'
_refine_ls_weighting_scheme calc
_refine_ls_wR_factor_gt 0.1123
_refine_ls_wR_factor_ref 0.1261
_reflns_Friedel_coverage 0.000
_reflns_number_gt 4117
_reflns_number_total 5427
_reflns_threshold_expression 'I > 2\s(I)'
_cod_data_source_file d3cc01925j2.cif
_cod_data_source_block MoNPMe2Ph
_cod_depositor_comments 'Adding full bibliography for 1569251--1569256.cif.'
_cod_original_sg_symbol_H-M 'P 21/c'
_cod_database_code 1569255
_shelx_shelxl_version_number 2014/7
_shelx_space_group_comment
; 
The symmetry employed for this shelxl refinement is uniquely defined 
by the following loop, which should always be used as a source of 
symmetry information in preference to the above space-group names. 
They are only intended as comments. 
;
_shelx_estimated_absorpt_t_min 0.688
_shelx_estimated_absorpt_t_max 0.917

loop_
_space_group_symop_operation_xyz
'x, y, z'
'-x, y+1/2, -z+1/2'
'-x, -y, -z'
'x, -y-1/2, z-1/2'

loop_
_atom_site_label
_atom_site_type_symbol
_atom_site_fract_x
_atom_site_fract_y
_atom_site_fract_z
_atom_site_U_iso_or_equiv
_atom_site_adp_type
_atom_site_occupancy
_atom_site_site_symmetry_order
_atom_site_calc_flag
_atom_site_refinement_flags_posn
_atom_site_refinement_flags_adp
_atom_site_refinement_flags_occupancy
_atom_site_disorder_assembly
_atom_site_disorder_group
I1 I 0.90965(3) 0.38035(4) 0.78933(3) 0.02087(15) Uani 1 1 d . . . . .
I2 I 0.63870(3) 0.86767(4) 0.50862(3) 0.02479(16) Uani 1 1 d . . . . .
Mo1 Mo 0.79350(4) 0.38142(5) 0.63071(4) 0.01405(17) Uani 1 1 d . . . . .
P3 P 0.61230(12) 0.27040(15) 0.62504(13) 0.0174(4) Uani 1 1 d . . . . .
P1 P 0.86767(12) 0.25108(15) 0.56833(13) 0.0170(4) Uani 1 1 d . . . . .
P2 P 0.77282(12) 0.57445(15) 0.64398(12) 0.0177(4) Uani 1 1 d . . . . .
N3 N 0.7046(4) 0.3136(5) 0.6389(4) 0.0170(14) Uani 1 1 d . . . . .
N2 N 0.7341(4) 0.6114(5) 0.5401(4) 0.0251(16) Uani 1 1 d . . . . .
H2A H 0.7058 0.6704 0.5260 0.030 Uiso 1 1 calc R U . . .
N1 N 0.8349(4) 0.2777(5) 0.4606(4) 0.0246(16) Uani 1 1 d . . . . .
H1A H 0.8408 0.2321 0.4211 0.029 Uiso 1 1 calc R U . . .
C16 C 0.8644(4) 0.6571(6) 0.6850(5) 0.0180(17) Uani 1 1 d . . . . .
H16A H 0.8936 0.6302 0.7441 0.022 Uiso 1 1 calc R U . . .
C10 C 0.9802(4) 0.2563(6) 0.5976(5) 0.0192(17) Uani 1 1 d . . . . .
H10A H 1.0002 0.2422 0.6613 0.023 Uiso 1 1 calc R U . . .
C1 C 0.7821(4) 0.4421(6) 0.5038(5) 0.0171(16) Uani 1 1 d . . . . .
C13 C 0.6998(5) 0.6269(6) 0.6987(5) 0.0228(18) Uani 1 1 d . . . . .
H13A H 0.6961 0.7056 0.6890 0.027 Uiso 1 1 calc R U . . .
C2 C 0.7494(5) 0.5434(6) 0.4773(5) 0.0199(17) Uani 1 1 d . . . . .
C7 C 0.8350(5) 0.1143(6) 0.5806(5) 0.0244(18) Uani 1 1 d . . . . .
H7A H 0.7757 0.1174 0.5778 0.029 Uiso 1 1 calc R U . . .
C20 C 0.6074(5) 0.1296(6) 0.6169(6) 0.0282(19) Uani 1 1 d . . . . .
H20A H 0.5509 0.1062 0.6086 0.042 Uiso 1 1 calc R U . . .
H20B H 0.6264 0.1067 0.5673 0.042 Uiso 1 1 calc R U . . .
H20C H 0.6421 0.0981 0.6703 0.042 Uiso 1 1 calc R U . . .
C22 C 0.6363(5) 0.3317(7) 0.7959(5) 0.0268(19) Uani 1 1 d . . . . .
H22A H 0.6929 0.3241 0.8010 0.032 Uiso 1 1 calc R U . . .
C3 C 0.7324(5) 0.5779(6) 0.3899(5) 0.0250(19) Uani 1 1 d . . . . .
H3A H 0.7105 0.6468 0.3736 0.030 Uiso 1 1 calc R U . . .
C19 C 0.5474(5) 0.3264(6) 0.5288(5) 0.0251(18) Uani 1 1 d . . . . .
H19A H 0.4917 0.3002 0.5207 0.038 Uiso 1 1 calc R U . . .
H19B H 0.5480 0.4041 0.5339 0.038 Uiso 1 1 calc R U . . .
H19C H 0.5668 0.3057 0.4789 0.038 Uiso 1 1 calc R U . . .
C15 C 0.7317(6) 0.6078(7) 0.7965(5) 0.039(2) Uani 1 1 d . . . . .
H15A H 0.7864 0.6383 0.8178 0.059 Uiso 1 1 calc R U . . .
H15B H 0.6950 0.6418 0.8262 0.059 Uiso 1 1 calc R U . . .
H15C H 0.7339 0.5312 0.8081 0.059 Uiso 1 1 calc R U . . .
C14 C 0.6143(5) 0.5807(7) 0.6623(6) 0.033(2) Uani 1 1 d . . . . .
H14A H 0.5957 0.5942 0.5997 0.050 Uiso 1 1 calc R U . . .
H14B H 0.6157 0.5039 0.6729 0.050 Uiso 1 1 calc R U . . .
H14C H 0.5768 0.6145 0.6909 0.050 Uiso 1 1 calc R U . . .
C12 C 1.0072(5) 0.3678(7) 0.5824(6) 0.035(2) Uani 1 1 d . . . . .
H12A H 0.9809 0.4193 0.6120 0.053 Uiso 1 1 calc R U . . .
H12B H 1.0666 0.3733 0.6055 0.053 Uiso 1 1 calc R U . . .
H12C H 0.9917 0.3829 0.5200 0.053 Uiso 1 1 calc R U . . .
C6 C 0.7975(4) 0.3778(6) 0.4384(5) 0.0189(17) Uani 1 1 d . . . . .
C18 C 0.8484(5) 0.7750(6) 0.6932(6) 0.031(2) Uani 1 1 d . . . . .
H18A H 0.8122 0.7847 0.7307 0.046 Uiso 1 1 calc R U . . .
H18B H 0.9002 0.8117 0.7187 0.046 Uiso 1 1 calc R U . . .
H18C H 0.8226 0.8046 0.6356 0.046 Uiso 1 1 calc R U . . .
C21 C 0.5786(5) 0.3086(6) 0.7168(5) 0.0205(18) Uani 1 1 d . . . . .
C17 C 0.9211(6) 0.6408(7) 0.6264(7) 0.045(3) Uani 1 1 d . . . . .
H17A H 0.9311 0.5645 0.6214 0.067 Uiso 1 1 calc R U . . .
H17B H 0.8954 0.6701 0.5687 0.067 Uiso 1 1 calc R U . . .
H17C H 0.9730 0.6772 0.6517 0.067 Uiso 1 1 calc R U . . .
C11 C 1.0200(5) 0.1741(7) 0.5523(5) 0.0260(19) Uani 1 1 d . . . . .
H11A H 1.0017 0.1027 0.5630 0.039 Uiso 1 1 calc R U . . .
H11B H 1.0046 0.1882 0.4898 0.039 Uiso 1 1 calc R U . . .
H11C H 1.0795 0.1785 0.5752 0.039 Uiso 1 1 calc R U . . .
C24 C 0.5271(6) 0.3771(7) 0.8583(6) 0.034(2) Uani 1 1 d . . . . .
H24A H 0.5095 0.4037 0.9057 0.041 Uiso 1 1 calc R U . . .
C23 C 0.6110(5) 0.3651(7) 0.8659(5) 0.033(2) Uani 1 1 d . . . . .
H23A H 0.6501 0.3801 0.9194 0.040 Uiso 1 1 calc R U . . .
C5 C 0.7801(5) 0.4099(7) 0.3509(5) 0.0253(19) Uani 1 1 d . . . . .
H5A H 0.7901 0.3638 0.3080 0.030 Uiso 1 1 calc R U . . .
C9 C 0.8803(6) 0.0731(7) 0.6726(5) 0.035(2) Uani 1 1 d . . . . .
H9A H 0.8740 0.1246 0.7162 0.053 Uiso 1 1 calc R U . . .
H9B H 0.8571 0.0045 0.6828 0.053 Uiso 1 1 calc R U . . .
H9C H 0.9383 0.0641 0.6767 0.053 Uiso 1 1 calc R U . . .
C4 C 0.7482(5) 0.5103(6) 0.3294(5) 0.028(2) Uani 1 1 d . . . . .
H4A H 0.7368 0.5332 0.2707 0.034 Uiso 1 1 calc R U . . .
C8 C 0.8437(5) 0.0351(6) 0.5105(6) 0.032(2) Uani 1 1 d . . . . .
H8A H 0.8147 0.0625 0.4531 0.048 Uiso 1 1 calc R U . . .
H8B H 0.9015 0.0259 0.5139 0.048 Uiso 1 1 calc R U . . .
H8C H 0.8203 -0.0337 0.5200 0.048 Uiso 1 1 calc R U . . .
C25 C 0.4712(6) 0.3499(7) 0.7819(6) 0.036(2) Uani 1 1 d . . . . .
H25A H 0.4147 0.3539 0.7781 0.043 Uiso 1 1 calc R U . . .
C26 C 0.4952(5) 0.3172(7) 0.7107(6) 0.034(2) Uani 1 1 d . . . . .
H26A H 0.4557 0.3006 0.6578 0.041 Uiso 1 1 calc R U . . .

loop_
_atom_site_aniso_label
_atom_site_aniso_U_11
_atom_site_aniso_U_22
_atom_site_aniso_U_33
_atom_site_aniso_U_23
_atom_site_aniso_U_13
_atom_site_aniso_U_12
I1 0.0232(3) 0.0203(3) 0.0173(3) 0.0013(2) 0.0025(2) 0.0014(2)
I2 0.0249(3) 0.0167(3) 0.0335(3) 0.0015(2) 0.0094(2) 0.0016(2)
Mo1 0.0153(3) 0.0115(3) 0.0157(3) -0.0003(3) 0.0049(3) 0.0001(3)
P3 0.0163(11) 0.0150(10) 0.0199(11) -0.0024(8) 0.0035(8) -0.0029(8)
P1 0.0184(11) 0.0137(10) 0.0193(11) -0.0009(8) 0.0058(8) 0.0037(8)
P2 0.0228(11) 0.0124(10) 0.0173(10) -0.0012(8) 0.0049(9) 0.0008(8)
N3 0.020(4) 0.012(3) 0.021(3) -0.004(3) 0.009(3) 0.000(3)
N2 0.042(4) 0.013(3) 0.017(3) 0.002(3) 0.002(3) 0.014(3)
N1 0.034(4) 0.023(4) 0.018(4) -0.001(3) 0.008(3) 0.012(3)
C16 0.019(4) 0.012(4) 0.020(4) 0.001(3) 0.000(3) -0.009(3)
C10 0.016(4) 0.023(4) 0.018(4) 0.000(3) 0.003(3) 0.006(3)
C1 0.011(4) 0.022(4) 0.018(4) -0.001(3) 0.003(3) -0.001(3)
C13 0.026(4) 0.016(4) 0.029(5) -0.002(3) 0.012(4) 0.006(3)
C2 0.022(4) 0.014(4) 0.022(4) -0.003(3) 0.004(3) -0.002(3)
C7 0.024(4) 0.019(4) 0.037(5) 0.003(4) 0.020(4) 0.005(3)
C20 0.030(5) 0.018(4) 0.036(5) -0.003(4) 0.007(4) -0.003(4)
C22 0.017(4) 0.034(5) 0.028(5) -0.001(4) 0.005(4) -0.001(4)
C3 0.031(5) 0.020(4) 0.017(4) 0.006(3) -0.006(4) 0.004(4)
C19 0.025(5) 0.026(4) 0.021(4) -0.002(4) 0.001(4) -0.002(4)
C15 0.059(7) 0.037(6) 0.027(5) -0.013(4) 0.021(5) -0.004(5)
C14 0.029(5) 0.026(5) 0.048(6) 0.003(4) 0.015(4) 0.005(4)
C12 0.030(5) 0.028(5) 0.048(6) -0.004(4) 0.014(4) 0.002(4)
C6 0.016(4) 0.016(4) 0.025(4) 0.000(3) 0.007(3) -0.007(3)
C18 0.025(5) 0.019(4) 0.043(5) -0.007(4) 0.002(4) -0.005(4)
C21 0.029(5) 0.012(4) 0.021(4) -0.011(3) 0.008(4) -0.006(3)
C17 0.049(6) 0.028(5) 0.070(7) -0.014(5) 0.037(6) -0.021(5)
C11 0.019(4) 0.032(5) 0.030(5) 0.001(4) 0.011(4) 0.001(4)
C24 0.050(6) 0.034(5) 0.023(5) -0.002(4) 0.019(4) 0.001(4)
C23 0.036(5) 0.045(6) 0.018(4) 0.001(4) 0.005(4) 0.001(4)
C5 0.028(5) 0.031(5) 0.017(4) -0.002(4) 0.007(4) 0.000(4)
C9 0.063(7) 0.017(4) 0.032(5) 0.010(4) 0.023(5) 0.008(4)
C4 0.045(6) 0.027(5) 0.014(4) 0.006(3) 0.009(4) 0.000(4)
C8 0.039(5) 0.021(5) 0.038(5) -0.004(4) 0.014(4) -0.008(4)
C25 0.032(5) 0.043(6) 0.039(6) 0.002(4) 0.022(4) 0.000(4)
C26 0.026(5) 0.045(6) 0.036(5) -0.006(4) 0.015(4) 0.002(4)

loop_
_atom_type_symbol
_atom_type_description
_atom_type_scat_dispersion_real
_atom_type_scat_dispersion_imag
_atom_type_scat_source
C C 0.0033 0.0016 'International Tables Vol C Tables 4.2.6.8 and 6.1.1.4'
H H 0.0000 0.0000 'International Tables Vol C Tables 4.2.6.8 and 6.1.1.4'
N N 0.0061 0.0033 'International Tables Vol C Tables 4.2.6.8 and 6.1.1.4'
P P 0.1023 0.0942 'International Tables Vol C Tables 4.2.6.8 and 6.1.1.4'
Mo Mo -1.6832 0.6857 'International Tables Vol C Tables 4.2.6.8 and 6.1.1.4'
I I -0.4742 1.8119 'International Tables Vol C Tables 4.2.6.8 and 6.1.1.4'

loop_
_geom_angle_atom_site_label_1
_geom_angle_atom_site_label_2
_geom_angle_atom_site_label_3
_geom_angle
_geom_angle_site_symmetry_1
_geom_angle_site_symmetry_3
_geom_angle_publ_flag
N3 Mo1 C1 112.7(3) . . ?
N3 Mo1 P1 104.82(19) . . ?
C1 Mo1 P1 76.8(2) . . ?
N3 Mo1 P2 108.72(19) . . ?
C1 Mo1 P2 75.7(2) . . ?
P1 Mo1 P2 142.74(7) . . ?
N3 Mo1 I1 110.0(2) . . ?
C1 Mo1 I1 137.34(19) . . ?
P1 Mo1 I1 92.98(5) . . ?
P2 Mo1 I1 90.51(5) . . ?
N3 P3 C20 111.6(4) . . ?
N3 P3 C19 109.7(4) . . ?
C20 P3 C19 109.0(4) . . ?
N3 P3 C21 108.5(3) . . ?
C20 P3 C21 108.0(4) . . ?
C19 P3 C21 110.1(4) . . ?
N1 P1 C7 105.6(4) . . ?
N1 P1 C10 106.3(3) . . ?
C7 P1 C10 109.3(4) . . ?
N1 P1 Mo1 102.7(2) . . ?
C7 P1 Mo1 112.2(3) . . ?
C10 P1 Mo1 119.3(2) . . ?
N2 P2 C13 103.9(3) . . ?
N2 P2 C16 105.2(3) . . ?
C13 P2 C16 104.4(4) . . ?
N2 P2 Mo1 102.3(2) . . ?
C13 P2 Mo1 121.8(3) . . ?
C16 P2 Mo1 117.2(3) . . ?
P3 N3 Mo1 165.3(4) . . ?
C2 N2 P2 116.3(5) . . ?
C2 N2 H2A 121.8 . . ?
P2 N2 H2A 121.8 . . ?
C6 N1 P1 115.7(5) . . ?
C6 N1 H1A 122.1 . . ?
P1 N1 H1A 122.1 . . ?
C18 C16 C17 110.0(6) . . ?
C18 C16 P2 115.2(5) . . ?
C17 C16 P2 108.8(5) . . ?
C18 C16 H16A 107.5 . . ?
C17 C16 H16A 107.5 . . ?
P2 C16 H16A 107.5 . . ?
C12 C10 C11 110.9(7) . . ?
C12 C10 P1 109.4(5) . . ?
C11 C10 P1 115.0(5) . . ?
C12 C10 H10A 107.0 . . ?
C11 C10 H10A 107.0 . . ?
P1 C10 H10A 107.0 . . ?
C6 C1 C2 115.9(7) . . ?
C6 C1 Mo1 121.3(5) . . ?
C2 C1 Mo1 122.4(5) . . ?
C14 C13 C15 111.4(7) . . ?
C14 C13 P2 112.5(5) . . ?
C15 C13 P2 109.6(6) . . ?
C14 C13 H13A 107.7 . . ?
C15 C13 H13A 107.7 . . ?
P2 C13 H13A 107.7 . . ?
N2 C2 C1 118.2(7) . . ?
N2 C2 C3 119.7(7) . . ?
C1 C2 C3 122.1(7) . . ?
C8 C7 C9 110.8(7) . . ?
C8 C7 P1 115.8(5) . . ?
C9 C7 P1 109.1(6) . . ?
C8 C7 H7A 106.9 . . ?
C9 C7 H7A 106.9 . . ?
P1 C7 H7A 106.9 . . ?
P3 C20 H20A 109.5 . . ?
P3 C20 H20B 109.5 . . ?
H20A C20 H20B 109.5 . . ?
P3 C20 H20C 109.5 . . ?
H20A C20 H20C 109.5 . . ?
H20B C20 H20C 109.5 . . ?
C23 C22 C21 120.0(8) . . ?
C23 C22 H22A 120.0 . . ?
C21 C22 H22A 120.0 . . ?
C4 C3 C2 118.8(7) . . ?
C4 C3 H3A 120.6 . . ?
C2 C3 H3A 120.6 . . ?
P3 C19 H19A 109.5 . . ?
P3 C19 H19B 109.5 . . ?
H19A C19 H19B 109.5 . . ?
P3 C19 H19C 109.5 . . ?
H19A C19 H19C 109.5 . . ?
H19B C19 H19C 109.5 . . ?
C13 C15 H15A 109.5 . . ?
C13 C15 H15B 109.5 . . ?
H15A C15 H15B 109.5 . . ?
C13 C15 H15C 109.5 . . ?
H15A C15 H15C 109.5 . . ?
H15B C15 H15C 109.5 . . ?
C13 C14 H14A 109.5 . . ?
C13 C14 H14B 109.5 . . ?
H14A C14 H14B 109.5 . . ?
C13 C14 H14C 109.5 . . ?
H14A C14 H14C 109.5 . . ?
H14B C14 H14C 109.5 . . ?
C10 C12 H12A 109.5 . . ?
C10 C12 H12B 109.5 . . ?
H12A C12 H12B 109.5 . . ?
C10 C12 H12C 109.5 . . ?
H12A C12 H12C 109.5 . . ?
H12B C12 H12C 109.5 . . ?
C1 C6 C5 123.0(7) . . ?
C1 C6 N1 119.3(7) . . ?
C5 C6 N1 117.7(7) . . ?
C16 C18 H18A 109.5 . . ?
C16 C18 H18B 109.5 . . ?
H18A C18 H18B 109.5 . . ?
C16 C18 H18C 109.5 . . ?
H18A C18 H18C 109.5 . . ?
H18B C18 H18C 109.5 . . ?
C26 C21 C22 119.6(7) . . ?
C26 C21 P3 120.8(6) . . ?
C22 C21 P3 119.6(6) . . ?
C16 C17 H17A 109.5 . . ?
C16 C17 H17B 109.5 . . ?
H17A C17 H17B 109.5 . . ?
C16 C17 H17C 109.5 . . ?
H17A C17 H17C 109.5 . . ?
H17B C17 H17C 109.5 . . ?
C10 C11 H11A 109.5 . . ?
C10 C11 H11B 109.5 . . ?
H11A C11 H11B 109.5 . . ?
C10 C11 H11C 109.5 . . ?
H11A C11 H11C 109.5 . . ?
H11B C11 H11C 109.5 . . ?
C25 C24 C23 119.3(8) . . ?
C25 C24 H24A 120.3 . . ?
C23 C24 H24A 120.3 . . ?
C22 C23 C24 120.1(8) . . ?
C22 C23 H23A 120.0 . . ?
C24 C23 H23A 120.0 . . ?
C4 C5 C6 118.2(7) . . ?
C4 C5 H5A 120.9 . . ?
C6 C5 H5A 120.9 . . ?
C7 C9 H9A 109.5 . . ?
C7 C9 H9B 109.5 . . ?
H9A C9 H9B 109.5 . . ?
C7 C9 H9C 109.5 . . ?
H9A C9 H9C 109.5 . . ?
H9B C9 H9C 109.5 . . ?
C3 C4 C5 122.0(7) . . ?
C3 C4 H4A 119.0 . . ?
C5 C4 H4A 119.0 . . ?
C7 C8 H8A 109.5 . . ?
C7 C8 H8B 109.5 . . ?
H8A C8 H8B 109.5 . . ?
C7 C8 H8C 109.5 . . ?
H8A C8 H8C 109.5 . . ?
H8B C8 H8C 109.5 . . ?
C24 C25 C26 121.5(8) . . ?
C24 C25 H25A 119.3 . . ?
C26 C25 H25A 119.3 . . ?
C25 C26 C21 119.4(8) . . ?
C25 C26 H26A 120.3 . . ?
C21 C26 H26A 120.3 . . ?

loop_
_geom_bond_atom_site_label_1
_geom_bond_atom_site_label_2
_geom_bond_distance
_geom_bond_site_symmetry_2
_geom_bond_publ_flag
I1 Mo1 2.7600(8) . ?
Mo1 N3 1.774(6) . ?
Mo1 C1 2.129(7) . ?
Mo1 P1 2.443(2) . ?
Mo1 P2 2.469(2) . ?
P3 N3 1.621(6) . ?
P3 C20 1.775(8) . ?
P3 C19 1.777(8) . ?
P3 C21 1.784(7) . ?
P1 N1 1.694(6) . ?
P1 C7 1.834(8) . ?
P1 C10 1.847(7) . ?
P2 N2 1.678(6) . ?
P2 C13 1.830(8) . ?
P2 C16 1.840(7) . ?
N2 C2 1.397(9) . ?
N2 H2A 0.8800 . ?
N1 C6 1.410(9) . ?
N1 H1A 0.8800 . ?
C16 C18 1.519(10) . ?
C16 C17 1.532(12) . ?
C16 H16A 1.0000 . ?
C10 C12 1.514(11) . ?
C10 C11 1.524(10) . ?
C10 H10A 1.0000 . ?
C1 C6 1.404(10) . ?
C1 C2 1.407(10) . ?
C13 C14 1.527(11) . ?
C13 C15 1.529(12) . ?
C13 H13A 1.0000 . ?
C2 C3 1.418(10) . ?
C7 C8 1.537(11) . ?
C7 C9 1.552(11) . ?
C7 H7A 1.0000 . ?
C20 H20A 0.9800 . ?
C20 H20B 0.9800 . ?
C20 H20C 0.9800 . ?
C22 C23 1.371(11) . ?
C22 C21 1.405(11) . ?
C22 H22A 0.9500 . ?
C3 C4 1.370(11) . ?
C3 H3A 0.9500 . ?
C19 H19A 0.9800 . ?
C19 H19B 0.9800 . ?
C19 H19C 0.9800 . ?
C15 H15A 0.9800 . ?
C15 H15B 0.9800 . ?
C15 H15C 0.9800 . ?
C14 H14A 0.9800 . ?
C14 H14B 0.9800 . ?
C14 H14C 0.9800 . ?
C12 H12A 0.9800 . ?
C12 H12B 0.9800 . ?
C12 H12C 0.9800 . ?
C6 C5 1.409(11) . ?
C18 H18A 0.9800 . ?
C18 H18B 0.9800 . ?
C18 H18C 0.9800 . ?
C21 C26 1.401(11) . ?
C17 H17A 0.9800 . ?
C17 H17B 0.9800 . ?
C17 H17C 0.9800 . ?
C11 H11A 0.9800 . ?
C11 H11B 0.9800 . ?
C11 H11C 0.9800 . ?
C24 C25 1.372(12) . ?
C24 C23 1.410(12) . ?
C24 H24A 0.9500 . ?
C23 H23A 0.9500 . ?
C5 C4 1.380(11) . ?
C5 H5A 0.9500 . ?
C9 H9A 0.9800 . ?
C9 H9B 0.9800 . ?
C9 H9C 0.9800 . ?
C4 H4A 0.9500 . ?
C8 H8A 0.9800 . ?
C8 H8B 0.9800 . ?
C8 H8C 0.9800 . ?
C25 C26 1.377(12) . ?
C25 H25A 0.9500 . ?
C26 H26A 0.9500 . ?

loop_
_geom_torsion_atom_site_label_1
_geom_torsion_atom_site_label_2
_geom_torsion_atom_site_label_3
_geom_torsion_atom_site_label_4
_geom_torsion
_geom_torsion_site_symmetry_1
_geom_torsion_site_symmetry_2
_geom_torsion_site_symmetry_3
_geom_torsion_site_symmetry_4
_geom_torsion_publ_flag
C20 P3 N3 Mo1 126.9(15) . . . . ?
C19 P3 N3 Mo1 6.0(16) . . . . ?
C21 P3 N3 Mo1 -114.3(15) . . . . ?
C1 Mo1 N3 P3 -23.4(16) . . . . ?
P1 Mo1 N3 P3 -105.1(15) . . . . ?
P2 Mo1 N3 P3 58.4(16) . . . . ?
I1 Mo1 N3 P3 156.1(15) . . . . ?
C13 P2 N2 C2 -148.7(6) . . . . ?
C16 P2 N2 C2 101.9(6) . . . . ?
Mo1 P2 N2 C2 -21.1(6) . . . . ?
C7 P1 N1 C6 135.3(6) . . . . ?
C10 P1 N1 C6 -108.6(6) . . . . ?
Mo1 P1 N1 C6 17.5(6) . . . . ?
N2 P2 C16 C18 68.0(7) . . . . ?
C13 P2 C16 C18 -41.0(7) . . . . ?
Mo1 P2 C16 C18 -179.1(5) . . . . ?
N2 P2 C16 C17 -56.0(6) . . . . ?
C13 P2 C16 C17 -165.1(6) . . . . ?
Mo1 P2 C16 C17 56.9(6) . . . . ?
N1 P1 C10 C12 63.1(6) . . . . ?
C7 P1 C10 C12 176.7(6) . . . . ?
Mo1 P1 C10 C12 -52.2(6) . . . . ?
N1 P1 C10 C11 -62.4(6) . . . . ?
C7 P1 C10 C11 51.2(7) . . . . ?
Mo1 P1 C10 C11 -177.8(5) . . . . ?
N2 P2 C13 C14 60.6(6) . . . . ?
C16 P2 C13 C14 170.6(6) . . . . ?
Mo1 P2 C13 C14 -53.7(7) . . . . ?
N2 P2 C13 C15 -174.8(6) . . . . ?
C16 P2 C13 C15 -64.8(6) . . . . ?
Mo1 P2 C13 C15 70.9(6) . . . . ?
P2 N2 C2 C1 11.3(9) . . . . ?
P2 N2 C2 C3 -168.2(6) . . . . ?
C6 C1 C2 N2 -178.9(7) . . . . ?
Mo1 C1 C2 N2 8.7(10) . . . . ?
C6 C1 C2 C3 0.6(11) . . . . ?
Mo1 C1 C2 C3 -171.9(6) . . . . ?
N1 P1 C7 C8 40.3(7) . . . . ?
C10 P1 C7 C8 -73.8(7) . . . . ?
Mo1 P1 C7 C8 151.4(5) . . . . ?
N1 P1 C7 C9 166.0(5) . . . . ?
C10 P1 C7 C9 52.0(6) . . . . ?
Mo1 P1 C7 C9 -82.8(5) . . . . ?
N2 C2 C3 C4 179.6(7) . . . . ?
C1 C2 C3 C4 0.2(12) . . . . ?
C2 C1 C6 C5 -1.4(11) . . . . ?
Mo1 C1 C6 C5 171.1(6) . . . . ?
C2 C1 C6 N1 176.2(7) . . . . ?
Mo1 C1 C6 N1 -11.3(9) . . . . ?
P1 N1 C6 C1 -6.8(9) . . . . ?
P1 N1 C6 C5 170.9(6) . . . . ?
C23 C22 C21 C26 -1.7(12) . . . . ?
C23 C22 C21 P3 177.5(7) . . . . ?
N3 P3 C21 C26 156.8(7) . . . . ?
C20 P3 C21 C26 -82.1(8) . . . . ?
C19 P3 C21 C26 36.8(8) . . . . ?
N3 P3 C21 C22 -22.3(7) . . . . ?
C20 P3 C21 C22 98.8(7) . . . . ?
C19 P3 C21 C22 -142.3(7) . . . . ?
C21 C22 C23 C24 -0.5(13) . . . . ?
C25 C24 C23 C22 3.3(13) . . . . ?
C1 C6 C5 C4 1.5(12) . . . . ?
N1 C6 C5 C4 -176.1(7) . . . . ?
C2 C3 C4 C5 -0.1(13) . . . . ?
C6 C5 C4 C3 -0.7(13) . . . . ?
C23 C24 C25 C26 -3.9(14) . . . . ?
C24 C25 C26 C21 1.7(14) . . . . ?
C22 C21 C26 C25 1.1(13) . . . . ?
P3 C21 C26 C25 -178.0(7) . . . . ?
